data_7047790
loop_
_publ_author_name
'Weheabby, Saddam'
'Abdulmalic, Mohammad A.'
'Atzori, Matteo'
'Sessoli, Roberta'
'Aliabadi, Azar'
'R\"uffer, Tobias'

_publ_section_title
;
 Promotion of antiferromagnetic exchange interaction in multinuclear
 copper(ii) complexes via fused oxamato/oxamidato ligands.
;
_journal_issue 45
_journal_name_full 'Dalton transactions (Cambridge, England : 2003)'
_journal_page_first 16164
_journal_page_last 16181
_journal_paper_doi 10.1039/c8dt03691h
_journal_volume 47
_journal_year 2018
_chemical_formula_moiety 'C28 H35 Cu3 N7 O9'
_chemical_formula_sum 'C28 H35 Cu3 N7 O9'
_chemical_formula_weight 804.25
_space_group_crystal_system monoclinic
_space_group_IT_number 14
_space_group_name_Hall '-P 2ybc'
_space_group_name_H-M_alt 'P 1 21/c 1'
_symmetry_space_group_name_Hall '-P 2ybc'
_symmetry_space_group_name_H-M 'P 1 21/c 1'
_atom_sites_solution_hydrogens mixed
_audit_creation_method SHELXL-2013
_audit_update_record
;
2018-10-05 deposited with the CCDC.
2018-10-08 downloaded from the CCDC.
;
_cell_angle_alpha 90
_cell_angle_beta 110.656(4)
_cell_angle_gamma 90
_cell_formula_units_Z 4
_cell_length_a 12.5142(4)
_cell_length_b 14.8174(4)
_cell_length_c 17.5522(8)
_cell_measurement_reflns_used 7355
_cell_measurement_temperature 110
_cell_measurement_theta_max 66.1630
_cell_measurement_theta_min 3.7570
_cell_volume 3045.4(2)
_computing_cell_refinement
;
CrysAlisPro, Agilent Technologies,
Version 1.171.37.35 (release 13-08-2014 CrysAlis171 .NET)
(compiled Aug 13 2014,18:06:01)
;
_computing_data_collection
;
CrysAlisPro, Agilent Technologies,
Version 1.171.37.35 (release 13-08-2014 CrysAlis171 .NET)
(compiled Aug 13 2014,18:06:01)
;
_computing_data_reduction
;
CrysAlisPro, Agilent Technologies,
Version 1.171.37.35 (release 13-08-2014 CrysAlis171 .NET)
(compiled Aug 13 2014,18:06:01)
;
_computing_molecular_graphics 'XP in SHELXTL/Vs. 5.1 Bruker AXS'
_computing_publication_material 'SHELXL-2013 (Sheldrick, 2013)'
_computing_structure_refinement 'SHELXL-2013 (Sheldrick, 2013)'
_computing_structure_solution 'SHELXS-2013 (Sheldrick, 2013)'
_diffrn_ambient_temperature 110
_diffrn_measured_fraction_theta_full 0.988
_diffrn_measured_fraction_theta_max 0.988
_diffrn_measurement_device_type 'oxford gemini s'
_diffrn_measurement_method '\w scans'
_diffrn_radiation_type CuK\a
_diffrn_radiation_wavelength 1.54184
_diffrn_reflns_av_R_equivalents 0.0358
_diffrn_reflns_av_unetI/netI 0.0313
_diffrn_reflns_Laue_measured_fraction_full 0.988
_diffrn_reflns_Laue_measured_fraction_max 0.988
_diffrn_reflns_limit_h_max 14
_diffrn_reflns_limit_h_min -10
_diffrn_reflns_limit_k_max 17
_diffrn_reflns_limit_k_min -17
_diffrn_reflns_limit_l_max 20
_diffrn_reflns_limit_l_min -20
_diffrn_reflns_number 18036
_diffrn_reflns_point_group_measured_fraction_full 0.988
_diffrn_reflns_point_group_measured_fraction_max 0.988
_diffrn_reflns_theta_full 65.000
_diffrn_reflns_theta_max 65.000
_diffrn_reflns_theta_min 4.813
_exptl_absorpt_coefficient_mu 3.007
_exptl_absorpt_correction_T_max 1.00000
_exptl_absorpt_correction_T_min 0.67132
_exptl_absorpt_correction_type multi-scan
_exptl_absorpt_process_details
;
CrysAlisPro, Agilent Technologies,
Version 1.171.37.35 (release 13-08-2014 CrysAlis171 .NET)
(compiled Aug 13 2014,18:06:01)
Empirical absorption correction using spherical harmonics,
 implemented in SCALE3 ABSPACK scaling algorithm.
;
_exptl_crystal_colour blue
_exptl_crystal_density_diffrn 1.754
_exptl_crystal_description block
_exptl_crystal_F_000 1644
_refine_diff_density_max 0.502
_refine_diff_density_min -0.564
_refine_diff_density_rms 0.080
_refine_ls_extinction_method none
_refine_ls_goodness_of_fit_ref 1.043
_refine_ls_hydrogen_treatment mixed
_refine_ls_matrix_type full
_refine_ls_number_parameters 428
_refine_ls_number_reflns 5122
_refine_ls_number_restraints 2
_refine_ls_restrained_S_all 1.044
_refine_ls_R_factor_all 0.0438
_refine_ls_R_factor_gt 0.0363
_refine_ls_shift/su_max 0.001
_refine_ls_shift/su_mean 0.000
_refine_ls_structure_factor_coef Fsqd
_refine_ls_weighting_details 'w=1/[\s^2^(Fo^2^)+(0.0566P)^2^+1.2983P] where P=(Fo^2^+2Fc^2^)/3'
_refine_ls_weighting_scheme calc
_refine_ls_wR_factor_gt 0.0942
_refine_ls_wR_factor_ref 0.0990
_reflns_Friedel_coverage 0.000
_reflns_number_gt 4384
_reflns_number_total 5122
_reflns_threshold_expression 'I > 2\s(I)'
_cod_data_source_file c8dt03691h2.cif
_cod_data_source_block shelx_CCDC3
_cod_depositor_comments 'Adding full bibliography for 7047787--7047793.cif.'
_cod_database_code 7047790
_shelx_space_group_comment
;
The symmetry employed for this shelxl refinement is uniquely defined
by the following loop, which should always be used as a source of
symmetry information in preference to the above space-group names.
They are only intended as comments.
;
_shelxl_version_number 2013-4

loop_
_space_group_symop_operation_xyz
'x, y, z'
'-x, y+1/2, -z+1/2'
'-x, -y, -z'
'x, -y-1/2, z-1/2'

loop_
_atom_site_label
_atom_site_type_symbol
_atom_site_fract_x
_atom_site_fract_y
_atom_site_fract_z
_atom_site_U_iso_or_equiv
_atom_site_adp_type
_atom_site_occupancy
_atom_site_site_symmetry_order
_atom_site_calc_flag
_atom_site_refinement_flags_posn
_atom_site_refinement_flags_adp
C1 C 0.2814(2) 0.75621(19) 0.22493(18) 0.0236(6) Uani 1 1 d . .
C2 C 0.5384(2) 0.52989(18) 0.42199(18) 0.0222(6) Uani 1 1 d . .
C2M C 0.8351(3) 0.5018(2) 0.4313(3) 0.0483(9) Uani 1 1 d D .
H2M1 H 0.8960 0.5032 0.4101 0.072 Uiso 1 1 calc R U
H2M2 H 0.8562 0.5367 0.4805 0.072 Uiso 1 1 calc R U
H2M3 H 0.7673 0.5268 0.3919 0.072 Uiso 1 1 calc R U
C3 C 0.2053(2) 0.68201(19) 0.16653(18) 0.0238(6) Uani 1 1 d . .
C4 C 0.4833(2) 0.44694(18) 0.37006(18) 0.0216(6) Uani 1 1 d . .
C5 C 0.7597(2) 0.22745(17) 0.55877(18) 0.0208(6) Uani 1 1 d . .
C6 C 0.8191(2) 0.29974(18) 0.62399(18) 0.0210(6) Uani 1 1 d . .
C7 C 0.4449(2) 0.75739(18) 0.35438(18) 0.0230(6) Uani 1 1 d . .
C8 C 0.4658(2) 0.84922(18) 0.3695(2) 0.0276(7) Uani 1 1 d . .
H8 H 0.4206 0.8916 0.3333 0.033 Uiso 1 1 calc R U
C9 C 0.5548(3) 0.87738(19) 0.4390(2) 0.0321(7) Uani 1 1 d . .
H9 H 0.5677 0.9388 0.4491 0.039 Uiso 1 1 calc R U
C10 C 0.6242(2) 0.8155(2) 0.4933(2) 0.0299(7) Uani 1 1 d . .
H10 H 0.6831 0.8355 0.5393 0.036 Uiso 1 1 calc R U
C11 C 0.6058(2) 0.72360(19) 0.47902(19) 0.0255(6) Uani 1 1 d . .
H11 H 0.6526 0.6819 0.5151 0.031 Uiso 1 1 calc R U
C12 C 0.5170(2) 0.69464(18) 0.41032(18) 0.0224(6) Uani 1 1 d . .
C13 C 0.5252(2) 0.28376(18) 0.37411(17) 0.0207(6) Uani 1 1 d . .
C14 C 0.4462(2) 0.25366(19) 0.30125(18) 0.0237(6) Uani 1 1 d . .
H14 H 0.3981 0.2945 0.2649 0.028 Uiso 1 1 calc R U
C15 C 0.4394(2) 0.16230(19) 0.28287(18) 0.0252(6) Uani 1 1 d . .
H15 H 0.3852 0.1419 0.2346 0.030 Uiso 1 1 calc R U
C16 C 0.5129(2) 0.10077(19) 0.33589(19) 0.0254(6) Uani 1 1 d . .
H16 H 0.5073 0.0397 0.3229 0.030 Uiso 1 1 calc R U
C17 C 0.5944(2) 0.13040(18) 0.40800(19) 0.0238(6) Uani 1 1 d . .
H17 H 0.6444 0.0894 0.4429 0.029 Uiso 1 1 calc R U
C18 C 0.6011(2) 0.22166(18) 0.42782(18) 0.0216(6) Uani 1 1 d . .
C19 C 0.9332(3) -0.04785(19) 0.6323(2) 0.0330(7) Uani 1 1 d . .
H19A H 1.0106 -0.0370 0.6361 0.049 Uiso 1 1 calc R U
H19B H 0.8823 -0.0331 0.5784 0.049 Uiso 1 1 calc R U
H19C H 0.9242 -0.1103 0.6432 0.049 Uiso 1 1 calc R U
C20 C 0.7868(2) -0.00833(19) 0.6857(2) 0.0302(7) Uani 1 1 d . .
H20A H 0.7690 0.0285 0.7247 0.045 Uiso 1 1 calc R U
H20B H 0.7779 -0.0708 0.6967 0.045 Uiso 1 1 calc R U
H20C H 0.7361 0.0064 0.6318 0.045 Uiso 1 1 calc R U
C21 C 0.9848(3) -0.0110(2) 0.7764(2) 0.0322(7) Uani 1 1 d . .
H21A H 1.0010 -0.0751 0.7822 0.039 Uiso 1 1 calc R U
H21B H 0.9485 0.0060 0.8148 0.039 Uiso 1 1 calc R U
C22 C 1.0954(3) 0.0412(2) 0.7947(2) 0.0332(7) Uani 1 1 d . .
H22A H 1.1429 0.0338 0.8515 0.040 Uiso 1 1 calc R U
H22B H 1.1372 0.0187 0.7614 0.040 Uiso 1 1 calc R U
C23 C 1.0428(3) 0.1812(2) 0.84418(19) 0.0312(7) Uani 1 1 d . .
H23A H 1.0246 0.2436 0.8315 0.047 Uiso 1 1 calc R U
H23B H 1.1088 0.1767 0.8930 0.047 Uiso 1 1 calc R U
H23C H 0.9793 0.1515 0.8521 0.047 Uiso 1 1 calc R U
C24 C 1.1626(2) 0.1873(2) 0.7629(2) 0.0331(7) Uani 1 1 d . .
H24A H 1.2332 0.1748 0.8075 0.040 Uiso 1 1 calc R U
H24B H 1.1484 0.2517 0.7622 0.040 Uiso 1 1 calc R U
C25 C 1.1752(2) 0.1601(2) 0.6839(2) 0.0346(7) Uani 1 1 d . .
H25A H 1.2337 0.1969 0.6748 0.042 Uiso 1 1 calc R U
H25B H 1.1995 0.0976 0.6872 0.042 Uiso 1 1 calc R U
C26 C 1.0545(3) 0.2652(2) 0.58417(19) 0.0299(7) Uani 1 1 d . .
H26A H 0.9837 0.2712 0.5393 0.045 Uiso 1 1 calc R U
H26B H 1.1168 0.2795 0.5663 0.045 Uiso 1 1 calc R U
H26C H 1.0552 0.3058 0.6270 0.045 Uiso 1 1 calc R U
C27 C 1.0682(3) 0.1123(2) 0.5473(2) 0.0322(7) Uani 1 1 d . .
H27A H 0.9978 0.1192 0.5022 0.048 Uiso 1 1 calc R U
H27B H 1.0768 0.0505 0.5649 0.048 Uiso 1 1 calc R U
H27C H 1.1309 0.1290 0.5307 0.048 Uiso 1 1 calc R U
N1 N 0.35858(19) 0.71796(16) 0.28949(15) 0.0242(5) Uani 1 1 d . .
N2 N 0.48808(18) 0.60376(15) 0.38782(15) 0.0211(5) Uani 1 1 d . .
N4 N 0.54102(18) 0.37372(15) 0.40118(14) 0.0202(5) Uani 1 1 d . .
N5 N 0.67819(19) 0.26185(15) 0.49833(15) 0.0217(5) Uani 1 1 d . .
N7 N 0.9063(2) 0.00860(16) 0.69195(16) 0.0258(5) Uani 1 1 d . .
N8 N 1.06693(19) 0.13788(16) 0.77660(15) 0.0230(5) Uani 1 1 d . .
N9 N 1.06694(19) 0.17106(16) 0.61495(15) 0.0250(5) Uani 1 1 d . .
O1 O 0.26424(17) 0.83713(13) 0.20725(13) 0.0284(5) Uani 1 1 d . .
O1M O 0.81420(18) 0.41191(14) 0.44810(14) 0.0301(5) Uani 1 1 d D .
O2 O 0.62338(15) 0.51981(12) 0.48772(12) 0.0231(4) Uani 1 1 d . .
O3' O 0.13266(17) 0.70606(14) 0.10370(13) 0.0307(5) Uani 1 1 d . .
O3 O 0.22585(15) 0.59889(12) 0.19125(12) 0.0237(4) Uani 1 1 d . .
O4 O 0.39552(16) 0.45723(12) 0.30718(12) 0.0255(4) Uani 1 1 d . .
O5 O 0.79757(15) 0.14704(12) 0.57295(12) 0.0229(4) Uani 1 1 d . .
O6' O 0.78415(16) 0.37979(12) 0.61144(12) 0.0215(4) Uani 1 1 d . .
O6 O 0.89844(15) 0.27216(12) 0.68530(12) 0.0240(4) Uani 1 1 d . .
Cu1 Cu 0.35776(3) 0.58910(3) 0.28931(3) 0.02238(13) Uani 1 1 d . .
Cu2 Cu 0.66865(3) 0.39163(2) 0.50063(3) 0.02100(12) Uani 1 1 d . .
Cu3 Cu 0.93283(3) 0.14083(3) 0.67207(3) 0.02250(13) Uani 1 1 d . .
H1 H 0.794(4) 0.375(2) 0.4038(18) 0.068(14) Uiso 1 1 d D .

loop_
_atom_site_aniso_label
_atom_site_aniso_U_11
_atom_site_aniso_U_22
_atom_site_aniso_U_33
_atom_site_aniso_U_23
_atom_site_aniso_U_13
_atom_site_aniso_U_12
C1 0.0227(13) 0.0204(14) 0.0295(16) 0.0036(12) 0.0114(12) 0.0033(11)
C2 0.0220(13) 0.0146(13) 0.0321(16) 0.0025(11) 0.0124(13) 0.0026(11)
C2M 0.061(2) 0.038(2) 0.060(2) -0.0164(18) 0.040(2) -0.0162(18)
C3 0.0208(13) 0.0199(14) 0.0323(16) 0.0031(12) 0.0113(13) 0.0032(11)
C4 0.0213(13) 0.0151(13) 0.0280(15) 0.0032(11) 0.0081(12) 0.0006(11)
C5 0.0204(13) 0.0123(13) 0.0301(15) 0.0000(11) 0.0094(12) -0.0004(10)
C6 0.0212(13) 0.0165(13) 0.0265(15) 0.0002(11) 0.0097(12) -0.0001(11)
C7 0.0224(13) 0.0155(13) 0.0318(16) 0.0004(11) 0.0105(12) -0.0003(11)
C8 0.0292(15) 0.0124(13) 0.0385(17) 0.0053(12) 0.0088(14) 0.0030(11)
C9 0.0359(16) 0.0125(13) 0.0439(19) -0.0025(13) 0.0091(15) -0.0041(12)
C10 0.0276(15) 0.0211(14) 0.0351(17) -0.0034(12) 0.0037(14) -0.0055(12)
C11 0.0259(14) 0.0163(13) 0.0320(16) 0.0011(12) 0.0071(13) 0.0020(11)
C12 0.0211(13) 0.0142(13) 0.0324(16) 0.0010(11) 0.0100(12) -0.0002(11)
C13 0.0187(13) 0.0165(13) 0.0270(15) -0.0003(11) 0.0081(12) -0.0004(10)
C14 0.0206(13) 0.0186(14) 0.0303(15) 0.0021(12) 0.0067(12) 0.0013(11)
C15 0.0223(13) 0.0224(14) 0.0283(15) -0.0047(12) 0.0057(12) -0.0051(11)
C16 0.0268(14) 0.0162(13) 0.0329(17) -0.0034(12) 0.0100(13) -0.0044(11)
C17 0.0236(14) 0.0123(13) 0.0343(16) 0.0029(11) 0.0088(13) -0.0008(11)
C18 0.0195(13) 0.0156(13) 0.0291(15) -0.0009(11) 0.0080(12) -0.0027(10)
C19 0.0419(17) 0.0160(14) 0.0448(19) -0.0041(13) 0.0200(16) 0.0003(13)
C20 0.0310(15) 0.0187(14) 0.0415(18) -0.0005(13) 0.0134(14) -0.0018(12)
C21 0.0352(16) 0.0206(15) 0.0375(18) 0.0062(13) 0.0087(14) 0.0019(13)
C22 0.0355(16) 0.0213(15) 0.0369(18) 0.0047(13) 0.0054(14) 0.0087(13)
C23 0.0311(15) 0.0275(16) 0.0323(17) -0.0010(13) 0.0079(14) 0.0046(13)
C24 0.0241(14) 0.0351(17) 0.0352(17) -0.0006(14) 0.0046(13) -0.0033(13)
C25 0.0227(15) 0.0427(19) 0.0368(18) 0.0044(15) 0.0085(14) -0.0016(14)
C26 0.0338(16) 0.0242(15) 0.0325(17) 0.0016(13) 0.0126(14) -0.0033(12)
C27 0.0332(16) 0.0284(16) 0.0352(18) -0.0040(13) 0.0125(14) -0.0008(13)
N1 0.0219(12) 0.0173(11) 0.0317(14) 0.0053(10) 0.0074(11) 0.0008(9)
N2 0.0176(11) 0.0155(11) 0.0260(13) -0.0014(9) 0.0026(10) 0.0006(9)
N4 0.0176(11) 0.0141(11) 0.0244(12) -0.0018(9) 0.0019(10) -0.0017(9)
N5 0.0220(11) 0.0127(11) 0.0292(13) -0.0001(9) 0.0075(10) -0.0001(9)
N7 0.0263(12) 0.0167(12) 0.0330(14) 0.0030(10) 0.0088(11) 0.0023(10)
N8 0.0206(11) 0.0200(12) 0.0237(12) 0.0028(9) 0.0020(10) 0.0042(9)
N9 0.0235(12) 0.0210(12) 0.0283(13) -0.0018(10) 0.0066(11) 0.0002(10)
O1 0.0310(11) 0.0159(10) 0.0346(12) 0.0045(8) 0.0068(9) 0.0053(8)
O1M 0.0340(11) 0.0237(10) 0.0337(12) -0.0063(9) 0.0132(10) -0.0058(9)
O2 0.0204(9) 0.0139(9) 0.0308(11) -0.0002(8) 0.0040(9) 0.0015(7)
O3' 0.0297(10) 0.0257(11) 0.0301(12) 0.0022(9) 0.0023(10) 0.0053(9)
O3 0.0198(9) 0.0193(10) 0.0263(11) 0.0019(8) 0.0009(8) 0.0002(8)
O4 0.0227(10) 0.0146(9) 0.0331(11) 0.0030(8) 0.0024(9) 0.0022(8)
O5 0.0202(9) 0.0142(9) 0.0266(10) 0.0002(8) -0.0012(8) 0.0012(7)
O6' 0.0234(9) 0.0111(9) 0.0245(10) 0.0010(8) 0.0017(8) 0.0030(7)
O6 0.0211(9) 0.0171(9) 0.0302(11) -0.0005(8) 0.0046(9) 0.0028(8)
Cu1 0.0207(2) 0.0128(2) 0.0287(2) 0.00198(16) 0.00253(18) 0.00038(15)
Cu2 0.0212(2) 0.0109(2) 0.0263(2) 0.00038(15) 0.00274(18) 0.00114(15)
Cu3 0.0217(2) 0.0130(2) 0.0283(2) 0.00126(16) 0.00318(18) 0.00156(15)

loop_
_atom_type_symbol
_atom_type_description
_atom_type_scat_dispersion_real
_atom_type_scat_dispersion_imag
_atom_type_scat_source
C C 0.0181 0.0091 'International Tables Vol C Tables 4.2.6.8 and 6.1.1.4'
N N 0.0311 0.0180 'International Tables Vol C Tables 4.2.6.8 and 6.1.1.4'
O O 0.0492 0.0322 'International Tables Vol C Tables 4.2.6.8 and 6.1.1.4'
Cu Cu -1.9646 0.5888 'International Tables Vol C Tables 4.2.6.8 and 6.1.1.4'
H H 0.0000 0.0000 'International Tables Vol C Tables 4.2.6.8 and 6.1.1.4'

loop_
_geom_angle_atom_site_label_1
_geom_angle_atom_site_label_2
_geom_angle_atom_site_label_3
_geom_angle
O1 C1 N1 129.5(3)
O1 C1 C3 120.1(3)
N1 C1 C3 110.4(2)
O2 C2 N2 129.2(3)
O2 C2 C4 120.0(2)
N2 C2 C4 110.8(2)
O1M C2M H2M1 109.5
O1M C2M H2M2 109.5
H2M1 C2M H2M2 109.5
O1M C2M H2M3 109.5
H2M1 C2M H2M3 109.5
H2M2 C2M H2M3 109.5
O3' C3 O3 125.4(3)
O3' C3 C1 118.4(2)
O3 C3 C1 116.2(2)
O4 C4 N4 130.3(3)
O4 C4 C2 119.4(2)
N4 C4 C2 110.3(2)
O5 C5 N5 131.5(3)
O5 C5 C6 117.0(2)
N5 C5 C6 111.6(2)
O6 C6 O6' 125.6(3)
O6 C6 C5 116.0(2)
O6' C6 C5 118.4(2)
N1 C7 C8 127.3(3)
N1 C7 C12 114.3(2)
C8 C7 C12 118.5(3)
C7 C8 C9 119.8(3)
C7 C8 H8 120.1
C9 C8 H8 120.1
C10 C9 C8 121.1(3)
C10 C9 H9 119.4
C8 C9 H9 119.4
C9 C10 C11 120.1(3)
C9 C10 H10 120.0
C11 C10 H10 120.0
C12 C11 C10 119.4(3)
C12 C11 H11 120.3
C10 C11 H11 120.3
C11 C12 N2 125.8(3)
C11 C12 C7 121.1(3)
N2 C12 C7 113.1(2)
C14 C13 N4 125.9(2)
C14 C13 C18 119.9(3)
N4 C13 C18 114.2(2)
C13 C14 C15 119.6(3)
C13 C14 H14 120.2
C15 C14 H14 120.2
C14 C15 C16 120.8(3)
C14 C15 H15 119.6
C16 C15 H15 119.6
C17 C16 C15 120.1(3)
C17 C16 H16 119.9
C15 C16 H16 119.9
C16 C17 C18 119.7(3)
C16 C17 H17 120.1
C18 C17 H17 120.1
C17 C18 N5 126.4(3)
C17 C18 C13 119.9(3)
N5 C18 C13 113.7(2)
N7 C19 H19A 109.5
N7 C19 H19B 109.5
H19A C19 H19B 109.5
N7 C19 H19C 109.5
H19A C19 H19C 109.5
H19B C19 H19C 109.5
N7 C20 H20A 109.5
N7 C20 H20B 109.5
H20A C20 H20B 109.5
N7 C20 H20C 109.5
H20A C20 H20C 109.5
H20B C20 H20C 109.5
N7 C21 C22 110.1(3)
N7 C21 H21A 109.6
C22 C21 H21A 109.6
N7 C21 H21B 109.6
C22 C21 H21B 109.6
H21A C21 H21B 108.2
N8 C22 C21 108.3(2)
N8 C22 H22A 110.0
C21 C22 H22A 110.0
N8 C22 H22B 110.0
C21 C22 H22B 110.0
H22A C22 H22B 108.4
N8 C23 H23A 109.5
N8 C23 H23B 109.5
H23A C23 H23B 109.5
N8 C23 H23C 109.5
H23A C23 H23C 109.5
H23B C23 H23C 109.5
N8 C24 C25 111.6(3)
N8 C24 H24A 109.3
C25 C24 H24A 109.3
N8 C24 H24B 109.3
C25 C24 H24B 109.3
H24A C24 H24B 108.0
N9 C25 C24 111.2(2)
N9 C25 H25A 109.4
C24 C25 H25A 109.4
N9 C25 H25B 109.4
C24 C25 H25B 109.4
H25A C25 H25B 108.0
N9 C26 H26A 109.5
N9 C26 H26B 109.5
H26A C26 H26B 109.5
N9 C26 H26C 109.5
H26A C26 H26C 109.5
H26B C26 H26C 109.5
N9 C27 H27A 109.5
N9 C27 H27B 109.5
H27A C27 H27B 109.5
N9 C27 H27C 109.5
H27A C27 H27C 109.5
H27B C27 H27C 109.5
C1 N1 C7 129.8(2)
C1 N1 Cu1 115.0(2)
C7 N1 Cu1 115.04(18)
C2 N2 C12 129.7(2)
C2 N2 Cu1 116.02(19)
C12 N2 Cu1 114.25(18)
C4 N4 C13 130.7(2)
C4 N4 Cu2 115.04(19)
C13 N4 Cu2 114.23(17)
C5 N5 C18 130.9(2)
C5 N5 Cu2 114.44(19)
C18 N5 Cu2 114.38(18)
C19 N7 C20 109.3(2)
C19 N7 C21 111.2(2)
C20 N7 C21 109.5(2)
C19 N7 Cu3 109.46(19)
C20 N7 Cu3 111.79(17)
C21 N7 Cu3 105.52(17)
C23 N8 C22 110.5(2)
C23 N8 C24 108.7(2)
C22 N8 C24 111.2(2)
C23 N8 Cu3 112.67(18)
C22 N8 Cu3 106.12(18)
C24 N8 Cu3 107.57(18)
C25 N9 C27 109.1(2)
C25 N9 C26 110.5(2)
C27 N9 C26 106.9(2)
C25 N9 Cu3 102.92(18)
C27 N9 Cu3 117.12(18)
C26 N9 Cu3 110.22(17)
C2M O1M Cu2 115.66(19)
C2M O1M H1 114(2)
Cu2 O1M H1 104(3)
C2 O2 Cu2 109.37(17)
C3 O3 Cu1 112.09(17)
C4 O4 Cu1 109.78(17)
C5 O5 Cu3 111.30(17)
C6 O6' Cu2 110.12(17)
C6 O6 Cu3 110.65(17)
N1 Cu1 O3 85.90(9)
N1 Cu1 N2 83.30(10)
O3 Cu1 N2 169.17(9)
N1 Cu1 O4 166.32(9)
O3 Cu1 O4 107.06(8)
N2 Cu1 O4 83.77(8)
N4 Cu2 N5 83.17(10)
N4 Cu2 O2 85.16(8)
N5 Cu2 O2 167.31(9)
N4 Cu2 O6' 164.55(9)
N5 Cu2 O6' 84.44(9)
O2 Cu2 O6' 106.19(8)
N4 Cu2 O1M 99.97(9)
N5 Cu2 O1M 93.29(9)
O2 Cu2 O1M 93.63(8)
O6' Cu2 O1M 89.91(8)
O5 Cu3 N8 177.07(9)
O5 Cu3 O6 84.52(8)
N8 Cu3 O6 93.40(9)
O5 Cu3 N7 93.18(9)
N8 Cu3 N7 87.51(10)
O6 Cu3 N7 148.29(9)
O5 Cu3 N9 98.04(8)
N8 Cu3 N9 84.17(9)
O6 Cu3 N9 94.63(8)
N7 Cu3 N9 116.96(9)

loop_
_geom_bond_atom_site_label_1
_geom_bond_atom_site_label_2
_geom_bond_distance
C1 O1 1.238(3)
C1 N1 1.329(4)
C1 C3 1.574(4)
C2 O2 1.272(3)
C2 N2 1.299(4)
C2 C4 1.541(4)
C2M O1M 1.408(4)
C2M H2M1 0.9600
C2M H2M2 0.9600
C2M H2M3 0.9600
C3 O3' 1.209(4)
C3 O3 1.301(3)
C4 O4 1.262(3)
C4 N4 1.311(4)
C5 O5 1.274(3)
C5 N5 1.290(4)
C5 C6 1.552(4)
C6 O6 1.248(3)
C6 O6' 1.256(3)
C7 N1 1.392(4)
C7 C8 1.393(4)
C7 C12 1.421(4)
C8 C9 1.394(4)
C8 H8 0.9300
C9 C10 1.385(4)
C9 H9 0.9300
C10 C11 1.389(4)
C10 H10 0.9300
C11 C12 1.388(4)
C11 H11 0.9300
C12 N2 1.414(3)
C13 C14 1.385(4)
C13 N4 1.406(3)
C13 C18 1.416(4)
C14 C15 1.387(4)
C14 H14 0.9300
C15 C16 1.392(4)
C15 H15 0.9300
C16 C17 1.387(4)
C16 H16 0.9300
C17 C18 1.392(4)
C17 H17 0.9300
C18 N5 1.405(4)
C19 N7 1.469(4)
C19 H19A 0.9600
C19 H19B 0.9600
C19 H19C 0.9600
C20 N7 1.482(4)
C20 H20A 0.9600
C20 H20B 0.9600
C20 H20C 0.9600
C21 N7 1.489(4)
C21 C22 1.518(4)
C21 H21A 0.9700
C21 H21B 0.9700
C22 N8 1.483(4)
C22 H22A 0.9700
C22 H22B 0.9700
C23 N8 1.471(4)
C23 H23A 0.9600
C23 H23B 0.9600
C23 H23C 0.9600
C24 N8 1.493(4)
C24 C25 1.505(5)
C24 H24A 0.9700
C24 H24B 0.9700
C25 N9 1.473(4)
C25 H25A 0.9700
C25 H25B 0.9700
C26 N9 1.484(4)
C26 H26A 0.9600
C26 H26B 0.9600
C26 H26C 0.9600
C27 N9 1.478(4)
C27 H27A 0.9600
C27 H27B 0.9600
C27 H27C 0.9600
N1 Cu1 1.909(2)
N2 Cu1 1.925(2)
N4 Cu2 1.924(2)
N5 Cu2 1.928(2)
N7 Cu3 2.038(2)
N8 Cu3 2.003(2)
N9 Cu3 2.282(2)
O1M Cu2 2.333(2)
O1M H1 0.909(18)
O2 Cu2 1.9721(18)
O3 Cu1 1.9245(19)
O4 Cu1 2.0086(19)
O5 Cu3 1.9552(18)
O6' Cu2 1.9797(19)
O6 Cu3 2.0240(19)

loop_
_geom_torsion_atom_site_label_1
_geom_torsion_atom_site_label_2
_geom_torsion_atom_site_label_3
_geom_torsion_atom_site_label_4
_geom_torsion
O1 C1 C3 O3' 2.0(4)
N1 C1 C3 O3' -178.1(3)
O1 C1 C3 O3 -177.3(3)
N1 C1 C3 O3 2.7(3)
O2 C2 C4 O4 176.4(2)
N2 C2 C4 O4 -5.0(4)
O2 C2 C4 N4 -4.2(4)
N2 C2 C4 N4 174.3(2)
O5 C5 C6 O6 -0.6(4)
N5 C5 C6 O6 179.2(2)
O5 C5 C6 O6' 179.5(2)
N5 C5 C6 O6' -0.6(4)
N1 C7 C8 C9 178.3(3)
C12 C7 C8 C9 -1.1(5)
C7 C8 C9 C10 0.8(5)
C8 C9 C10 C11 0.0(5)
C9 C10 C11 C12 -0.4(5)
C10 C11 C12 N2 180.0(3)
C10 C11 C12 C7 0.1(4)
N1 C7 C12 C11 -178.8(3)
C8 C7 C12 C11 0.6(4)
N1 C7 C12 N2 1.3(4)
C8 C7 C12 N2 -179.3(3)
N4 C13 C14 C15 -179.3(3)
C18 C13 C14 C15 2.3(4)
C13 C14 C15 C16 -1.5(4)
C14 C15 C16 C17 -0.2(5)
C15 C16 C17 C18 1.2(4)
C16 C17 C18 N5 179.7(3)
C16 C17 C18 C13 -0.4(4)
C14 C13 C18 C17 -1.4(4)
N4 C13 C18 C17 -179.9(3)
C14 C13 C18 N5 178.5(2)
N4 C13 C18 N5 0.0(4)
N7 C21 C22 N8 53.2(3)
N8 C24 C25 N9 54.4(3)
O1 C1 N1 C7 -2.5(5)
C3 C1 N1 C7 177.5(3)
O1 C1 N1 Cu1 -177.6(3)
C3 C1 N1 Cu1 2.5(3)
C8 C7 N1 C1 4.7(5)
C12 C7 N1 C1 -175.9(3)
C8 C7 N1 Cu1 179.8(3)
C12 C7 N1 Cu1 -0.9(3)
O2 C2 N2 C12 4.7(5)
C4 C2 N2 C12 -173.7(3)
O2 C2 N2 Cu1 -178.0(2)
C4 C2 N2 Cu1 3.7(3)
C11 C12 N2 C2 -3.7(5)
C7 C12 N2 C2 176.2(3)
C11 C12 N2 Cu1 179.0(2)
C7 C12 N2 Cu1 -1.2(3)
O4 C4 N4 C13 1.2(5)
C2 C4 N4 C13 -178.1(3)
O4 C4 N4 Cu2 -178.7(2)
C2 C4 N4 Cu2 2.1(3)
C14 C13 N4 C4 5.9(5)
C18 C13 N4 C4 -175.7(3)
C14 C13 N4 Cu2 -174.2(2)
C18 C13 N4 Cu2 4.2(3)
O5 C5 N5 C18 1.6(5)
C6 C5 N5 C18 -178.2(3)
O5 C5 N5 Cu2 -172.5(3)
C6 C5 N5 Cu2 7.7(3)
C17 C18 N5 C5 1.6(5)
C13 C18 N5 C5 -178.3(3)
C17 C18 N5 Cu2 175.7(2)
C13 C18 N5 Cu2 -4.2(3)
C22 C21 N7 C19 83.1(3)
C22 C21 N7 C20 -156.0(2)
C22 C21 N7 Cu3 -35.5(3)
C21 C22 N8 C23 80.4(3)
C21 C22 N8 C24 -158.8(3)
C21 C22 N8 Cu3 -42.1(3)
C25 C24 N8 C23 -167.6(2)
C25 C24 N8 C22 70.5(3)
C25 C24 N8 Cu3 -45.4(3)
C24 C25 N9 C27 -157.6(3)
C24 C25 N9 C26 85.1(3)
C24 C25 N9 Cu3 -32.5(3)
N2 C2 O2 Cu2 -174.3(3)
C4 C2 O2 Cu2 3.9(3)
O3' C3 O3 Cu1 174.5(2)
C1 C3 O3 Cu1 -6.3(3)
N4 C4 O4 Cu1 -175.5(3)
C2 C4 O4 Cu1 3.6(3)
N5 C5 O5 Cu3 175.1(3)
C6 C5 O5 Cu3 -5.1(3)
O6 C6 O6' Cu2 173.8(2)
C5 C6 O6' Cu2 -6.4(3)
O6' C6 O6 Cu3 -174.4(2)
C5 C6 O6 Cu3 5.8(3)
